data_7055212
loop_
_publ_author_name
'Li, Yun'
'Wang, Ning'
'Xiong, Yan-Ju'
'Cheng, Qian'
'Fang, Jie-Fang'
'Zhu, Fei-Fei'
'Long, Yi'
'Yue, Shan-Tang'

_publ_section_title
;
 Lanthanide metal--organic frameworks based on the
 4,4&#x2032;-oxybisbenzoic acid ligand: synthesis, structures and physical
 properties
;
_journal_issue 12
_journal_name_full 'New J. Chem.'
_journal_page_first 9872
_journal_paper_doi 10.1039/C5NJ01930C
_journal_volume 39
_journal_year 2015
_chemical_formula_moiety 'C84 H52 Dy4 N O32'
_chemical_formula_sum 'C84 H52 Dy4 N O32'
_chemical_formula_weight 2223.26
_space_group_crystal_system triclinic
_space_group_IT_number 2
_space_group_name_Hall '-P 1'
_space_group_name_H-M_alt 'P -1'
_symmetry_space_group_name_Hall '-P 1'
_symmetry_space_group_name_H-M 'P -1'
_atom_sites_solution_hydrogens mixed
_audit_creation_method SHELXL-2014/7
_audit_update_record
;
2015-10-01 deposited with the CCDC.
2015-10-13 downloaded from the CCDC.
;
_cell_angle_alpha 85.890(3)
_cell_angle_beta 79.971(3)
_cell_angle_gamma 86.842(3)
_cell_formula_units_Z 2
_cell_length_a 15.189(3)
_cell_length_b 15.232(2)
_cell_length_c 23.855(4)
_cell_measurement_reflns_used 4635
_cell_measurement_temperature 296(2)
_cell_measurement_theta_max 23.08
_cell_measurement_theta_min 2.20
_cell_volume 5415.7(16)
_computing_cell_refinement 'Bruker SAINT'
_computing_data_collection 'Bruker APEX2'
_computing_data_reduction 'Bruker SAINT'
_computing_molecular_graphics 'Bruker SHELXTL'
_computing_publication_material 'Bruker SHELXTL'
_computing_structure_refinement 'SHELXL-2014/7 (Sheldrick, 2014)'
_computing_structure_solution 'SHELXL-2014/7 (Sheldrick, 2014)'
_diffrn_ambient_temperature 296(2)
_diffrn_measured_fraction_theta_full 0.992
_diffrn_measured_fraction_theta_max 0.992
_diffrn_measurement_device_type 'Bruker APEX-II CCD'
_diffrn_measurement_method '\f and \w scans'
_diffrn_radiation_type MoK\a
_diffrn_radiation_wavelength 0.71073
_diffrn_reflns_av_R_equivalents 0.0507
_diffrn_reflns_av_unetI/netI 0.1184
_diffrn_reflns_laue_measured_fraction_full 0.992
_diffrn_reflns_laue_measured_fraction_max 0.992
_diffrn_reflns_limit_h_max 15
_diffrn_reflns_limit_h_min -18
_diffrn_reflns_limit_k_max 18
_diffrn_reflns_limit_k_min -17
_diffrn_reflns_limit_l_max 26
_diffrn_reflns_limit_l_min -28
_diffrn_reflns_number 27548
_diffrn_reflns_point_group_measured_fraction_full 0.992
_diffrn_reflns_point_group_measured_fraction_max 0.992
_diffrn_reflns_theta_full 24.999
_diffrn_reflns_theta_max 24.999
_diffrn_reflns_theta_min 1.342
_diffrn_source 'fine-focus sealed tube'
_exptl_absorpt_coefficient_mu 2.793
_exptl_absorpt_correction_T_max 0.497
_exptl_absorpt_correction_T_min 0.393
_exptl_absorpt_correction_type multi-scan
_exptl_absorpt_process_details SADABS
_exptl_crystal_colour Colorless
_exptl_crystal_density_diffrn 1.363
_exptl_crystal_density_method 'not measured'
_exptl_crystal_description COLUMNAR
_exptl_crystal_F_000 2152
_exptl_crystal_size_max 0.35
_exptl_crystal_size_mid 0.29
_exptl_crystal_size_min 0.25
_refine_diff_density_max 1.545
_refine_diff_density_min -1.546
_refine_diff_density_rms 0.130
_refine_ls_extinction_method none
_refine_ls_goodness_of_fit_ref 1.005
_refine_ls_hydrogen_treatment constr
_refine_ls_matrix_type full
_refine_ls_number_parameters 1081
_refine_ls_number_reflns 18940
_refine_ls_number_restraints 0
_refine_ls_restrained_S_all 1.005
_refine_ls_R_factor_all 0.0919
_refine_ls_R_factor_gt 0.0562
_refine_ls_shift/su_max 0.000
_refine_ls_shift/su_mean 0.008
_refine_ls_structure_factor_coef Fsqd
_refine_ls_weighting_details 'w=1/[\s^2^(Fo^2^)+(0.0076P)^2^+0.0100P] where P=(Fo^2^+2Fc^2^)/3'
_refine_ls_weighting_scheme calc
_refine_ls_wR_factor_gt 0.1112
_refine_ls_wR_factor_ref 0.1221
_reflns_Friedel_coverage 0.000
_reflns_number_gt 11121
_reflns_number_total 19088
_reflns_threshold_expression 'I > 2\s(I)'
_cod_data_source_file c5nj01930c2.cif
_cod_data_source_block 6
_cod_database_code 7055212
_audit_block_doi 10.5517/cc1j7h5f
_shelx_shelxl_version_number 2014/7
_shelx_space_group_comment
;
The symmetry employed for this shelxl refinement is uniquely defined
by the following loop, which should always be used as a source of
symmetry information in preference to the above space-group names.
They are only intended as comments.
;
_platon_squeeze_void_probe_radius 1.20

loop_
_space_group_symop_operation_xyz
'x, y, z'
'-x, -y, -z'

loop_
_atom_site_label
_atom_site_type_symbol
_atom_site_fract_x
_atom_site_fract_y
_atom_site_fract_z
_atom_site_U_iso_or_equiv
_atom_site_adp_type
_atom_site_occupancy
_atom_site_site_symmetry_order
_atom_site_calc_flag
_atom_site_refinement_flags_posn
_atom_site_refinement_flags_adp
C1 C 0.5006(7) 1.0100(7) 0.7761(4) 0.056(3) Uani 1 1 d . .
C2 C 0.5998(6) 0.9905(6) 0.7519(4) 0.059(3) Uani 1 1 d . .
C3 C 0.6233(7) 0.9390(6) 0.7067(4) 0.064(3) Uani 1 1 d . .
H3 H 0.5799 0.9104 0.6928 0.077 Uiso 1 1 calc R U
C4 C 0.7121(8) 0.9299(7) 0.6819(5) 0.082(3) Uani 1 1 d . .
H4 H 0.7274 0.8956 0.6506 0.099 Uiso 1 1 calc R U
C5 C 0.7789(8) 0.9698(7) 0.7017(5) 0.075(3) Uani 1 1 d . .
C6 C 0.7557(8) 1.0180(8) 0.7496(5) 0.092(4) Uani 1 1 d . .
H6 H 0.8001 1.0411 0.7657 0.111 Uiso 1 1 calc R U
C7 C 0.6659(8) 1.0320(7) 0.7737(5) 0.076(3) Uani 1 1 d . .
H7 H 0.6500 1.0685 0.8039 0.092 Uiso 1 1 calc R U
C8 C 0.9311(8) 1.0084(8) 0.6901(5) 0.075(3) Uani 1 1 d . .
C9 C 0.9991(9) 0.9675(7) 0.7094(5) 0.077(3) Uani 1 1 d . .
H9 H 1.0012 0.9064 0.7152 0.093 Uiso 1 1 calc R U
C10 C 1.0664(7) 1.0149(6) 0.7207(4) 0.063(3) Uani 1 1 d . .
H10 H 1.1143 0.9847 0.7341 0.076 Uiso 1 1 calc R U
C11 C 1.0672(7) 1.1032(7) 0.7135(4) 0.055(3) Uani 1 1 d . .
C12 C 0.9951(7) 1.1437(7) 0.6921(5) 0.085(4) Uani 1 1 d . .
H12 H 0.9928 1.2046 0.6854 0.102 Uiso 1 1 calc R U
C13 C 0.9279(9) 1.0971(8) 0.6806(6) 0.115(5) Uani 1 1 d . .
H13 H 0.8800 1.1256 0.6663 0.138 Uiso 1 1 calc R U
C14 C 1.1379(8) 1.1543(7) 0.7302(4) 0.060(3) Uani 1 1 d . .
C15 C 0.3259(8) 0.9761(6) 0.6809(4) 0.073(3) Uani 1 1 d . .
C16 C 0.3230(7) 0.9316(6) 0.6279(4) 0.060(3) Uani 1 1 d . .
C17 C 0.2709(7) 0.8629(6) 0.6287(4) 0.068(3) Uani 1 1 d . .
H17 H 0.2385 0.8412 0.6632 0.081 Uiso 1 1 calc R U
C18 C 0.2649(8) 0.8248(7) 0.5800(5) 0.083(4) Uani 1 1 d . .
H18 H 0.2271 0.7785 0.5810 0.100 Uiso 1 1 calc R U
C19 C 0.3144(8) 0.8544(8) 0.5295(5) 0.077(4) Uani 1 1 d . .
C20 C 0.3660(9) 0.9207(9) 0.5257(5) 0.098(5) Uani 1 1 d . .
H20 H 0.3973 0.9412 0.4906 0.118 Uiso 1 1 calc R U
C21 C 0.3735(8) 0.9603(8) 0.5755(5) 0.096(4) Uani 1 1 d . .
H21 H 0.4123 1.0059 0.5739 0.116 Uiso 1 1 calc R U
C22 C 0.3797(8) 0.7995(9) 0.4425(5) 0.080(4) Uani 1 1 d . .
C23 C 0.4512(9) 0.7478(9) 0.4598(5) 0.100(4) Uani 1 1 d . .
H23 H 0.4479 0.7250 0.4973 0.120 Uiso 1 1 calc R U
C24 C 0.5246(8) 0.7322(7) 0.4204(4) 0.093(4) Uani 1 1 d . .
H24 H 0.5715 0.6972 0.4315 0.112 Uiso 1 1 calc R U
C25 C 0.5335(7) 0.7656(6) 0.3645(4) 0.054(3) Uani 1 1 d . .
C26 C 0.4620(8) 0.8131(7) 0.3502(5) 0.076(3) Uani 1 1 d . .
H26 H 0.4662 0.8359 0.3127 0.092 Uiso 1 1 calc R U
C27 C 0.3817(9) 0.8309(8) 0.3876(6) 0.098(4) Uani 1 1 d . .
H27 H 0.3332 0.8620 0.3756 0.117 Uiso 1 1 calc R U
C28 C 0.6188(8) 0.7481(6) 0.3251(4) 0.062(3) Uani 1 1 d . .
C29 C 0.2993(7) 0.9390(6) 0.8895(4) 0.058(3) Uani 1 1 d . .
C30 C 0.2661(7) 0.9652(6) 0.9487(4) 0.057(3) Uani 1 1 d . .
C31 C 0.2915(7) 0.9140(7) 0.9930(4) 0.069(3) Uani 1 1 d . .
H31 H 0.3263 0.8625 0.9859 0.083 Uiso 1 1 calc R U
C32 C 0.2651(8) 0.9388(8) 1.0489(4) 0.094(4) Uani 1 1 d . .
H32 H 0.2823 0.9041 1.0791 0.113 Uiso 1 1 calc R U
C33 C 0.2133(8) 1.0153(9) 1.0589(5) 0.083(4) Uani 1 1 d . .
C34 C 0.1871(7) 1.0670(7) 1.0153(4) 0.075(3) Uani 1 1 d . .
H34 H 0.1533 1.1190 1.0225 0.089 Uiso 1 1 calc R U
C35 C 0.2121(7) 1.0407(6) 0.9592(4) 0.062(3) Uani 1 1 d . .
H35 H 0.1924 1.0740 0.9291 0.074 Uiso 1 1 calc R U
C36 C 0.1094(9) 1.0816(10) 1.1313(5) 0.092(4) Uani 1 1 d . .
C37 C 0.0322(10) 1.0439(8) 1.1279(5) 0.095(4) Uani 1 1 d . .
H37 H 0.0327 0.9892 1.1128 0.114 Uiso 1 1 calc R U
C38 C -0.0492(8) 1.0896(7) 1.1478(5) 0.082(3) Uani 1 1 d . .
H38 H -0.1030 1.0655 1.1449 0.098 Uiso 1 1 calc R U
C39 C -0.0501(7) 1.1690(6) 1.1712(4) 0.053(3) Uani 1 1 d . .
C40 C 0.0307(9) 1.2047(7) 1.1729(4) 0.083(4) Uani 1 1 d . .
H40 H 0.0314 1.2589 1.1885 0.099 Uiso 1 1 calc R U
C41 C 0.1099(8) 1.1617(9) 1.1522(5) 0.099(4) Uani 1 1 d . .
H41 H 0.1639 1.1876 1.1524 0.119 Uiso 1 1 calc R U
C42 C -0.1367(9) 1.2128(8) 1.1968(4) 0.074(4) Uani 1 1 d . .
C43 C 0.2749(8) 0.6557(6) 0.8776(4) 0.060(3) Uani 1 1 d . .
C44 C 0.2967(7) 0.6666(6) 0.9347(4) 0.059(3) Uani 1 1 d . .
C45 C 0.2290(7) 0.6663(6) 0.9817(4) 0.062(3) Uani 1 1 d . .
H45 H 0.1702 0.6596 0.9772 0.074 Uiso 1 1 calc R U
C46 C 0.2485(8) 0.6758(6) 1.0342(4) 0.064(3) Uani 1 1 d . .
H46 H 0.2033 0.6737 1.0660 0.077 Uiso 1 1 calc R U
C47 C 0.3344(9) 0.6884(6) 1.0407(4) 0.066(3) Uani 1 1 d . .
C48 C 0.4059(8) 0.6892(6) 0.9954(4) 0.068(3) Uani 1 1 d . .
H48 H 0.4644 0.6956 1.0008 0.081 Uiso 1 1 calc R U
C49 C 0.3850(7) 0.6799(6) 0.9420(4) 0.061(3) Uani 1 1 d . .
H49 H 0.4302 0.6826 0.9102 0.073 Uiso 1 1 calc R U
C50 C 0.4188(7) 0.6688(7) 1.1178(4) 0.063(3) Uani 1 1 d . .
C51 C 0.4496(7) 0.5854(7) 1.1087(4) 0.075(3) Uani 1 1 d . .
H51 H 0.4266 0.5526 1.0836 0.090 Uiso 1 1 calc R U
C52 C 0.5159(7) 0.5497(6) 1.1374(4) 0.067(3) Uani 1 1 d . .
H52 H 0.5368 0.4917 1.1322 0.080 Uiso 1 1 calc R U
C53 C 0.5526(6) 0.5999(6) 1.1747(4) 0.047(2) Uani 1 1 d . .
C54 C 0.5203(7) 0.6860(6) 1.1798(4) 0.059(3) Uani 1 1 d . .
H54 H 0.5451 0.7209 1.2029 0.071 Uiso 1 1 calc R U
C55 C 0.4543(7) 0.7222(7) 1.1529(4) 0.065(3) Uani 1 1 d . .
H55 H 0.4334 0.7802 1.1576 0.079 Uiso 1 1 calc R U
C56 C 0.6273(6) 0.5620(6) 1.2050(4) 0.047(2) Uani 1 1 d . .
C57 C 0.2351(6) 0.5619(6) 0.6578(4) 0.048(2) Uani 1 1 d . .
C58 C 0.2598(7) 0.5505(6) 0.5946(3) 0.050(2) Uani 1 1 d . .
C59 C 0.3278(7) 0.4923(6) 0.5738(4) 0.063(3) Uani 1 1 d . .
H59 H 0.3583 0.4588 0.5990 0.076 Uiso 1 1 calc R U
C60 C 0.3514(7) 0.4826(6) 0.5166(4) 0.068(3) Uani 1 1 d . .
H60 H 0.3994 0.4450 0.5030 0.081 Uiso 1 1 calc R U
C61 C 0.3041(8) 0.5284(7) 0.4795(4) 0.077(3) Uani 1 1 d . .
C62 C 0.2347(7) 0.5874(7) 0.4979(4) 0.074(3) Uani 1 1 d . .
H62 H 0.2031 0.6194 0.4726 0.088 Uiso 1 1 calc R U
C63 C 0.2146(7) 0.5963(6) 0.5565(4) 0.068(3) Uani 1 1 d . .
H63 H 0.1680 0.6354 0.5704 0.082 Uiso 1 1 calc R U
C64 C 0.3822(8) 0.4582(9) 0.3985(4) 0.072(3) Uani 1 1 d . .
C65 C 0.3706(8) 0.3689(8) 0.4014(5) 0.098(4) Uani 1 1 d . .
H65 H 0.3186 0.3465 0.4229 0.118 Uiso 1 1 calc R U
C66 C 0.4335(8) 0.3126(7) 0.3736(5) 0.098(5) Uani 1 1 d . .
H66 H 0.4236 0.2526 0.3763 0.117 Uiso 1 1 calc R U
C67 C 0.5104(6) 0.3428(6) 0.3420(4) 0.054(3) Uani 1 1 d . .
C68 C 0.5249(7) 0.4299(7) 0.3375(4) 0.070(3) Uani 1 1 d . .
H68 H 0.5769 0.4515 0.3156 0.084 Uiso 1 1 calc R U
C69 C 0.4582(9) 0.4883(7) 0.3672(5) 0.092(4) Uani 1 1 d . .
H69 H 0.4677 0.5483 0.3647 0.110 Uiso 1 1 calc R U
C70 C 0.5736(7) 0.2823(7) 0.3072(4) 0.054(3) Uani 1 1 d . .
C71 C 0.0647(7) 0.4609(6) 0.7963(4) 0.048(2) Uani 1 1 d . .
C72 C -0.0141(6) 0.4954(5) 0.8351(3) 0.045(2) Uani 1 1 d . .
C73 C -0.0975(6) 0.4683(6) 0.8306(4) 0.059(3) Uani 1 1 d . .
H73 H -0.1031 0.4294 0.8032 0.071 Uiso 1 1 calc R U
C74 C -0.1714(7) 0.4978(7) 0.8657(4) 0.068(3) Uani 1 1 d . .
H74 H -0.2273 0.4791 0.8620 0.082 Uiso 1 1 calc R U
C75 C -0.1648(7) 0.5560(6) 0.9074(4) 0.055(3) Uani 1 1 d . .
C76 C -0.0819(7) 0.5852(6) 0.9117(4) 0.053(3) Uani 1 1 d . .
H76 H -0.0766 0.6247 0.9387 0.064 Uiso 1 1 calc R U
C77 C -0.0076(6) 0.5554(6) 0.8757(3) 0.051(2) Uani 1 1 d . .
H77 H 0.0482 0.5756 0.8783 0.061 Uiso 1 1 calc R U
C78 C -0.2481(7) 0.6219(7) 0.9914(4) 0.059(3) Uani 1 1 d . .
C79 C -0.2908(7) 0.7005(7) 0.9994(4) 0.071(3) Uani 1 1 d . .
H79 H -0.3190 0.7286 0.9710 0.085 Uiso 1 1 calc R U
C80 C -0.2925(7) 0.7394(6) 1.0502(4) 0.065(3) Uani 1 1 d . .
H80 H -0.3229 0.7936 1.0560 0.078 Uiso 1 1 calc R U
C81 C -0.2501(6) 0.6993(6) 1.0921(4) 0.050(2) Uani 1 1 d . .
C82 C -0.2107(6) 0.6172(6) 1.0840(4) 0.057(3) Uani 1 1 d . .
H82 H -0.1845 0.5878 1.1129 0.068 Uiso 1 1 calc R U
C83 C -0.2094(7) 0.5769(6) 1.0333(4) 0.064(3) Uani 1 1 d . .
H83 H -0.1829 0.5209 1.0280 0.077 Uiso 1 1 calc R U
C84 C -0.2480(7) 0.7435(6) 1.1472(4) 0.049(2) Uani 1 1 d . .
Dy1 Dy 0.32704(3) 1.08712(3) 0.77615(2) 0.04694(13) Uani 1 1 d . .
Dy2 Dy 0.35613(3) 0.83129(3) 0.78788(2) 0.05614(15) Uani 1 1 d . .
Dy3 Dy 0.24010(3) 0.60743(3) 0.77000(2) 0.04407(13) Uani 1 1 d . .
Dy4 Dy 0.21394(3) 0.36015(3) 0.73125(2) 0.04439(13) Uani 1 1 d . .
O1 O 0.4763(5) 1.0823(4) 0.7985(3) 0.074(2) Uani 1 1 d . .
O2 O 0.4428(5) 0.9563(5) 0.7696(3) 0.076(2) Uani 1 1 d . .
O3 O 0.8647(5) 0.9581(5) 0.6763(4) 0.106(3) Uani 1 1 d . .
O4 O 1.1411(4) 1.2350(4) 0.7138(3) 0.0600(18) Uani 1 1 d . .
O5 O 1.1915(5) 1.1129(4) 0.7594(3) 0.068(2) Uani 1 1 d . .
O6 O 0.3585(5) 1.0504(4) 0.6787(3) 0.082(3) Uani 1 1 d . .
O7 O 0.2945(4) 0.9385(4) 0.7292(2) 0.0601(18) Uani 1 1 d . .
O8 O 0.3038(5) 0.8165(6) 0.4808(3) 0.113(3) Uani 1 1 d . .
O9 O 0.6284(5) 0.7877(4) 0.2755(2) 0.068(2) Uani 1 1 d . .
O10 O 0.6765(5) 0.6921(4) 0.3402(3) 0.067(2) Uani 1 1 d . .
O11 O 0.2780(5) 0.9897(4) 0.8490(2) 0.071(2) Uani 1 1 d . .
O12 O 0.3435(5) 0.8681(4) 0.8813(3) 0.077(2) Uani 1 1 d . .
O13 O 0.1918(6) 1.0403(7) 1.1145(3) 0.138(4) Uani 1 1 d . .
O14 O -0.1321(6) 1.2840(6) 1.2186(3) 0.101(3) Uani 1 1 d . .
O15 O -0.2058(6) 1.1754(6) 1.1912(4) 0.107(3) Uani 1 1 d . .
O16 O 0.3242(5) 0.6915(4) 0.8333(3) 0.067(2) Uani 1 1 d . .
O17 O 0.2090(5) 0.6142(4) 0.8717(2) 0.0632(19) Uani 1 1 d . .
O18 O 0.3460(5) 0.7079(5) 1.0945(3) 0.088(2) Uani 1 1 d . .
O19 O 0.6599(5) 0.6114(4) 1.2344(3) 0.0602(18) Uani 1 1 d . .
O20 O 0.6494(4) 0.4826(4) 1.2008(3) 0.0605(18) Uani 1 1 d . .
O21 O 0.1899(5) 0.6279(4) 0.6755(2) 0.069(2) Uani 1 1 d . .
O22 O 0.2655(4) 0.5030(4) 0.6917(2) 0.0471(15) Uani 1 1 d . .
O23 O 0.3198(6) 0.5216(5) 0.4213(3) 0.097(3) Uani 1 1 d . .
O24 O 0.6493(5) 0.3079(4) 0.2830(3) 0.078(2) Uani 1 1 d . .
O25 O 0.5526(5) 0.2067(5) 0.3009(3) 0.084(2) Uani 1 1 d . .
O26 O 0.1411(4) 0.4953(4) 0.7948(2) 0.0556(17) Uani 1 1 d . .
O27 O 0.0602(4) 0.3966(4) 0.7693(3) 0.071(2) Uani 1 1 d . .
O28 O -0.2476(5) 0.5852(5) 0.9390(3) 0.077(2) Uani 1 1 d . .
O29 O -0.2013(5) 0.7093(4) 1.1799(3) 0.0634(19) Uani 1 1 d . .
O30 O -0.2937(5) 0.8148(4) 1.1539(2) 0.0618(19) Uani 1 1 d . .
O31 O 0.5050(6) 0.7654(5) 0.8076(3) 0.123(3) Uani 1 1 d . .
H31A H 0.5464 0.7256 0.8077 0.147 Uiso 1 1 d R U
H31B H 0.5200 0.8091 0.8236 0.147 Uiso 1 1 d R U
O32 O 0.1366(6) 0.3967(4) 0.6502(3) 0.106(3) Uani 1 1 d . .
H32A H 0.0826 0.4142 0.6497 0.127 Uiso 1 1 d R U
H32B H 0.1595 0.3827 0.6167 0.127 Uiso 1 1 d R U

loop_
_atom_site_aniso_label
_atom_site_aniso_U_11
_atom_site_aniso_U_22
_atom_site_aniso_U_33
_atom_site_aniso_U_23
_atom_site_aniso_U_13
_atom_site_aniso_U_12
C1 0.071(8) 0.050(6) 0.045(6) -0.003(5) -0.010(5) 0.005(6)
C2 0.037(6) 0.056(6) 0.081(8) -0.002(6) -0.004(5) -0.004(5)
C3 0.052(7) 0.064(7) 0.080(8) -0.024(6) -0.009(6) -0.012(5)
C4 0.059(8) 0.091(9) 0.099(9) -0.035(7) -0.007(7) -0.012(7)
C5 0.062(8) 0.062(7) 0.107(9) -0.041(7) -0.012(7) -0.006(6)
C6 0.063(9) 0.091(9) 0.134(11) -0.047(8) -0.023(8) -0.020(7)
C7 0.067(8) 0.070(7) 0.100(9) -0.038(6) -0.022(7) -0.006(6)
C8 0.054(8) 0.063(8) 0.111(10) -0.028(7) -0.008(7) -0.016(6)
C9 0.081(9) 0.054(7) 0.099(9) -0.019(6) -0.014(7) -0.009(7)
C10 0.057(7) 0.045(6) 0.085(8) -0.008(6) -0.004(6) -0.004(5)
C11 0.047(7) 0.065(7) 0.051(6) -0.005(5) -0.009(5) 0.012(5)
C12 0.053(8) 0.055(7) 0.151(11) -0.015(7) -0.022(8) -0.009(6)
C13 0.072(10) 0.080(9) 0.201(16) -0.046(10) -0.041(10) 0.022(7)
C14 0.067(8) 0.048(6) 0.053(7) -0.018(5) 0.027(6) -0.005(6)
C15 0.117(10) 0.036(6) 0.058(7) -0.003(5) 0.009(7) 0.007(6)
C16 0.088(8) 0.045(6) 0.042(6) -0.016(5) 0.003(5) 0.002(5)
C17 0.080(8) 0.053(6) 0.065(7) -0.024(5) 0.012(6) -0.007(6)
C18 0.077(9) 0.065(7) 0.103(9) -0.039(7) 0.009(7) -0.005(6)
C19 0.058(8) 0.093(9) 0.075(8) -0.051(7) 0.025(6) -0.007(6)
C20 0.098(11) 0.134(12) 0.056(8) -0.039(7) 0.025(7) -0.039(9)
C21 0.101(11) 0.104(10) 0.077(9) -0.026(7) 0.024(7) -0.049(8)
C22 0.066(9) 0.108(10) 0.069(8) -0.054(7) -0.007(7) 0.010(7)
C23 0.099(11) 0.121(11) 0.066(8) -0.028(7) 0.029(8) 0.015(9)
C24 0.114(11) 0.094(9) 0.054(7) 0.008(6) 0.016(7) 0.037(8)
C25 0.068(7) 0.044(5) 0.043(6) -0.009(4) 0.012(5) 0.002(5)
C26 0.099(10) 0.065(7) 0.073(8) -0.002(6) -0.039(7) 0.009(7)
C27 0.081(10) 0.114(11) 0.094(10) -0.022(8) -0.004(8) 0.018(8)
C28 0.089(9) 0.028(5) 0.065(7) -0.024(5) 0.012(6) -0.012(5)
C29 0.067(7) 0.039(6) 0.060(7) -0.016(5) 0.020(5) -0.006(5)
C30 0.065(7) 0.058(6) 0.043(6) -0.006(5) 0.006(5) 0.005(5)
C31 0.075(8) 0.076(7) 0.048(6) -0.014(6) 0.005(6) 0.026(6)
C32 0.112(11) 0.117(11) 0.047(7) -0.001(7) -0.006(7) 0.033(8)
C33 0.074(9) 0.120(11) 0.051(7) -0.034(7) -0.001(6) 0.026(7)
C34 0.083(9) 0.075(7) 0.064(8) -0.027(6) -0.010(6) 0.035(6)
C35 0.068(7) 0.063(7) 0.049(6) -0.005(5) -0.003(5) 0.011(5)
C36 0.088(10) 0.136(12) 0.051(7) -0.044(7) -0.012(7) 0.055(9)
C37 0.109(12) 0.086(9) 0.097(10) -0.054(7) -0.030(9) 0.037(8)
C38 0.078(9) 0.052(7) 0.116(10) -0.024(7) -0.012(7) -0.001(6)
C39 0.059(7) 0.041(6) 0.054(6) -0.008(5) 0.007(5) 0.001(5)
C40 0.113(11) 0.059(7) 0.075(8) -0.024(6) -0.006(7) 0.004(7)
C41 0.061(9) 0.119(11) 0.109(10) -0.027(9) 0.016(7) 0.006(8)
C42 0.106(11) 0.057(7) 0.050(7) 0.004(6) 0.008(7) 0.008(7)
C43 0.089(9) 0.033(5) 0.059(7) -0.002(5) -0.018(6) 0.006(5)
C44 0.074(8) 0.048(6) 0.054(7) 0.002(5) -0.014(6) 0.002(5)
C45 0.062(7) 0.075(7) 0.054(7) -0.013(5) -0.022(6) -0.003(6)
C46 0.069(8) 0.069(7) 0.052(7) 0.000(5) -0.012(6) 0.007(6)
C47 0.105(10) 0.048(6) 0.051(7) -0.014(5) -0.035(7) 0.017(6)
C48 0.093(9) 0.055(6) 0.063(7) -0.013(5) -0.033(7) 0.004(6)
C49 0.064(8) 0.061(6) 0.060(7) -0.012(5) -0.013(6) 0.008(5)
C50 0.078(8) 0.065(7) 0.051(6) -0.020(5) -0.021(6) 0.020(6)
C51 0.093(9) 0.074(7) 0.075(8) -0.039(6) -0.055(7) 0.026(6)
C52 0.090(9) 0.050(6) 0.065(7) -0.015(5) -0.025(6) 0.001(6)
C53 0.048(6) 0.046(5) 0.050(6) -0.013(5) -0.008(5) -0.002(4)
C54 0.066(7) 0.042(6) 0.070(7) -0.024(5) -0.008(6) 0.003(5)
C55 0.070(8) 0.059(6) 0.066(7) -0.016(6) -0.013(6) 0.025(6)
C56 0.045(6) 0.043(6) 0.053(6) -0.011(5) -0.010(5) 0.003(4)
C57 0.051(6) 0.044(6) 0.048(6) -0.010(5) -0.006(5) 0.000(5)
C58 0.072(7) 0.043(5) 0.031(5) -0.005(4) 0.002(5) 0.008(5)
C59 0.085(8) 0.057(6) 0.042(6) -0.002(5) -0.006(5) 0.022(6)
C60 0.093(9) 0.066(7) 0.035(6) -0.012(5) 0.006(5) 0.039(6)
C61 0.112(10) 0.065(7) 0.044(7) -0.011(5) 0.010(6) 0.021(7)
C62 0.094(9) 0.081(8) 0.040(6) -0.012(5) -0.004(6) 0.035(6)
C63 0.077(8) 0.066(7) 0.050(6) 0.001(5) 0.005(5) 0.038(6)
C64 0.071(9) 0.102(10) 0.037(6) -0.016(6) 0.008(5) 0.019(7)
C65 0.069(9) 0.081(9) 0.123(11) 0.000(8) 0.040(8) -0.004(7)
C66 0.097(10) 0.060(7) 0.111(10) -0.015(7) 0.056(8) -0.001(7)
C67 0.055(7) 0.045(6) 0.057(6) -0.024(5) 0.014(5) -0.004(5)
C68 0.062(8) 0.064(7) 0.079(8) -0.007(6) 0.002(6) 0.007(6)
C69 0.125(12) 0.048(7) 0.115(10) -0.028(7) -0.054(9) 0.017(7)
C70 0.067(8) 0.066(7) 0.029(5) -0.010(5) -0.003(5) 0.001(6)
C71 0.056(7) 0.042(5) 0.044(6) -0.003(5) -0.007(5) 0.001(5)
C72 0.057(7) 0.045(5) 0.030(5) -0.014(4) 0.004(4) -0.001(5)
C73 0.051(7) 0.070(7) 0.058(6) -0.034(5) -0.001(5) -0.002(5)
C74 0.052(7) 0.085(8) 0.069(7) -0.038(6) 0.001(5) 0.000(6)
C75 0.063(7) 0.050(6) 0.048(6) -0.015(5) 0.004(5) 0.014(5)
C76 0.055(7) 0.047(6) 0.058(6) -0.025(5) 0.001(5) -0.008(5)
C77 0.044(6) 0.063(6) 0.046(6) -0.017(5) -0.002(5) -0.014(5)
C78 0.069(7) 0.062(7) 0.045(6) -0.027(5) 0.000(5) 0.003(6)
C79 0.081(8) 0.082(8) 0.053(7) -0.024(6) -0.020(6) 0.019(6)
C80 0.089(8) 0.061(6) 0.047(6) -0.023(5) -0.014(6) 0.028(6)
C81 0.061(7) 0.044(5) 0.038(6) 0.001(4) 0.012(5) -0.004(5)
C82 0.072(7) 0.058(6) 0.039(6) -0.007(5) -0.010(5) 0.007(5)
C83 0.076(8) 0.054(6) 0.059(7) -0.016(5) -0.001(6) 0.006(5)
C84 0.059(7) 0.046(6) 0.035(6) 0.000(5) 0.012(5) -0.005(5)
Dy1 0.0598(3) 0.0331(2) 0.0441(3) -0.00662(19) 0.0027(2) 0.0003(2)
Dy2 0.0642(3) 0.0403(3) 0.0554(3) -0.0077(2) 0.0141(2) 0.0017(2)
Dy3 0.0534(3) 0.0321(2) 0.0441(3) -0.00729(19) -0.0009(2) 0.00343(19)
Dy4 0.0524(3) 0.0346(2) 0.0450(3) -0.01067(19) -0.0037(2) 0.0045(2)
O1 0.074(5) 0.062(5) 0.087(5) -0.022(4) -0.016(4) 0.007(4)
O2 0.075(6) 0.073(5) 0.079(5) -0.028(4) 0.003(4) -0.025(4)
O3 0.048(5) 0.104(6) 0.168(8) -0.076(6) 0.008(5) -0.009(5)
O4 0.068(5) 0.046(4) 0.066(4) -0.015(3) -0.006(3) -0.006(3)
O5 0.094(6) 0.037(4) 0.080(5) -0.003(4) -0.031(4) -0.011(4)
O6 0.144(8) 0.040(4) 0.057(4) -0.018(3) 0.006(4) -0.024(4)
O7 0.077(5) 0.059(4) 0.039(4) -0.007(3) 0.006(3) -0.003(4)
O8 0.078(6) 0.170(9) 0.090(6) -0.082(6) 0.018(5) 0.011(6)
O9 0.115(6) 0.040(4) 0.043(4) -0.004(3) 0.009(4) -0.030(4)
O10 0.074(5) 0.052(4) 0.065(5) -0.017(3) 0.014(4) 0.005(4)
O11 0.103(6) 0.065(4) 0.038(4) 0.012(3) 0.003(4) -0.015(4)
O12 0.117(7) 0.048(4) 0.057(4) -0.013(3) 0.011(4) -0.002(4)
O13 0.114(8) 0.238(11) 0.061(5) -0.061(6) -0.026(5) 0.102(7)
O14 0.141(8) 0.107(7) 0.054(5) -0.031(5) -0.026(5) 0.070(6)
O15 0.077(7) 0.105(7) 0.118(7) 0.032(6) 0.023(5) 0.007(5)
O16 0.104(6) 0.046(4) 0.049(4) -0.014(3) -0.010(4) 0.000(4)
O17 0.086(6) 0.062(4) 0.045(4) -0.013(3) -0.012(4) -0.017(4)
O18 0.103(6) 0.092(6) 0.081(5) -0.047(4) -0.053(5) 0.052(5)
O19 0.093(6) 0.031(3) 0.062(4) -0.006(3) -0.031(4) 0.007(3)
O20 0.079(5) 0.032(3) 0.078(5) -0.016(3) -0.036(4) 0.022(3)
O21 0.103(6) 0.049(4) 0.052(4) -0.015(3) -0.007(4) 0.034(4)
O22 0.062(4) 0.043(3) 0.032(3) -0.002(3) 0.001(3) 0.010(3)
O23 0.130(7) 0.098(6) 0.052(5) -0.017(4) -0.001(4) 0.058(5)
O24 0.069(5) 0.067(5) 0.079(5) 0.018(4) 0.025(4) 0.005(4)
O25 0.087(6) 0.069(5) 0.094(6) -0.047(4) 0.009(4) -0.015(4)
O26 0.058(5) 0.046(4) 0.056(4) -0.001(3) 0.008(3) 0.003(3)
O27 0.065(5) 0.060(4) 0.090(5) -0.044(4) -0.006(4) 0.008(4)
O28 0.063(5) 0.096(5) 0.073(5) -0.045(4) -0.003(4) 0.015(4)
O29 0.090(6) 0.054(4) 0.042(4) -0.003(3) -0.005(4) 0.011(4)
O30 0.085(5) 0.042(4) 0.053(4) -0.014(3) 0.006(3) 0.007(4)
O31 0.186(10) 0.101(6) 0.077(6) 0.021(5) -0.012(6) -0.033(7)
O32 0.172(9) 0.050(4) 0.079(5) 0.016(4) 0.010(5) 0.004(5)

loop_
_atom_type_symbol
_atom_type_description
_atom_type_scat_dispersion_real
_atom_type_scat_dispersion_imag
_atom_type_scat_source
C C 0.0033 0.0016 'International Tables Vol C Tables 4.2.6.8 and 6.1.1.4'
H H 0.0000 0.0000 'International Tables Vol C Tables 4.2.6.8 and 6.1.1.4'
N N 0.0061 0.0033 'International Tables Vol C Tables 4.2.6.8 and 6.1.1.4'
O O 0.0106 0.0060 'International Tables Vol C Tables 4.2.6.8 and 6.1.1.4'
Dy Dy -0.1892 4.4098 'International Tables Vol C Tables 4.2.6.8 and 6.1.1.4'

loop_
_geom_angle_atom_site_label_1
_geom_angle_atom_site_label_2
_geom_angle_atom_site_label_3
_geom_angle
_geom_angle_site_symmetry_1
_geom_angle_site_symmetry_3
O1 C1 O2 120.2(10) . .
O1 C1 C2 120.0(10) . .
O2 C1 C2 119.5(9) . .
C3 C2 C7 120.1(9) . .
C3 C2 C1 120.3(9) . .
C7 C2 C1 119.4(10) . .
C2 C3 C4 119.4(10) . .
C5 C4 C3 122.3(11) . .
C4 C5 O3 120.0(11) . .
C4 C5 C6 118.3(11) . .
O3 C5 C6 121.7(11) . .
C7 C6 C5 120.4(11) . .
C6 C7 C2 119.2(10) . .
C9 C8 C13 120.8(12) . .
C9 C8 O3 118.6(11) . .
C13 C8 O3 120.5(12) . .
C8 C9 C10 119.6(11) . .
C11 C10 C9 123.2(11) . .
C10 C11 C12 115.4(10) . .
C10 C11 C14 122.4(10) . .
C12 C11 C14 122.2(10) . .
C13 C12 C11 121.8(11) . .
C12 C13 C8 119.2(12) . .
O4 C14 O5 125.0(10) . .
O4 C14 C11 117.7(11) . .
O5 C14 C11 117.2(9) . .
O6 C15 O7 119.6(9) . .
O6 C15 C16 120.8(8) . .
O7 C15 C16 119.6(9) . .
C17 C16 C21 117.9(9) . .
C17 C16 C15 120.8(9) . .
C21 C16 C15 121.3(9) . .
C18 C17 C16 120.9(9) . .
C17 C18 C19 119.9(10) . .
C20 C19 C18 122.2(11) . .
C20 C19 O8 119.4(10) . .
C18 C19 O8 118.2(11) . .
C19 C20 C21 118.6(10) . .
C20 C21 C16 120.4(10) . .
C27 C22 O8 117.8(12) . .
C27 C22 C23 122.0(11) . .
O8 C22 C23 120.1(12) . .
C24 C23 C22 118.1(12) . .
C23 C24 C25 123.3(12) . .
C26 C25 C24 115.8(10) . .
C26 C25 C28 125.1(10) . .
C24 C25 C28 119.1(10) . .
C25 C26 C27 125.3(11) . .
C22 C27 C26 115.4(12) . .
O9 C28 O10 122.6(10) . .
O9 C28 C25 117.4(10) . .
O10 C28 C25 119.9(9) . .
O12 C29 O11 122.6(9) . .
O12 C29 C30 120.1(10) . .
O11 C29 C30 117.3(9) . .
C31 C30 C35 120.2(9) . .
C31 C30 C29 118.5(9) . .
C35 C30 C29 121.4(9) . .
C30 C31 C32 120.0(10) . .
C33 C32 C31 119.6(11) . .
C34 C33 C32 121.2(10) . .
C34 C33 O13 120.5(11) . .
C32 C33 O13 118.2(12) . .
C33 C34 C35 119.0(10) . .
C30 C35 C34 119.9(10) . .
C41 C36 C37 121.7(12) . .
C41 C36 O13 116.2(15) . .
C37 C36 O13 122.1(14) . .
C36 C37 C38 118.3(11) . .
C39 C38 C37 120.9(12) . .
C40 C39 C38 118.3(10) . .
C40 C39 C42 121.4(10) . .
C38 C39 C42 120.2(11) . .
C41 C40 C39 121.1(11) . .
C36 C41 C40 119.7(13) . .
O14 C42 O15 127.6(13) . .
O14 C42 C39 116.6(12) . .
O15 C42 C39 115.7(11) . .
O17 C43 O16 119.6(10) . .
O17 C43 C44 121.3(9) . .
O16 C43 C44 119.1(10) . .
C45 C44 C49 119.1(10) . .
C45 C44 C43 119.6(10) . .
C49 C44 C43 121.3(9) . .
C46 C45 C44 120.0(10) . .
C47 C46 C45 120.2(10) . .
C46 C47 O18 116.0(10) . .
C46 C47 C48 123.1(10) . .
O18 C47 C48 120.8(11) . .
C47 C48 C49 116.1(10) . .
C48 C49 C44 121.5(10) . .
C51 C50 C55 122.8(10) . .
C51 C50 O18 122.6(10) . .
C55 C50 O18 114.6(9) . .
C50 C51 C52 118.6(10) . .
C51 C52 C53 120.9(10) . .
C54 C53 C52 116.9(9) . .
C54 C53 C56 121.8(9) . .
C52 C53 C56 121.2(9) . .
C55 C54 C53 123.3(10) . .
C54 C55 C50 117.3(10) . .
O19 C56 O20 124.0(9) . .
O19 C56 C53 117.8(8) . .
O20 C56 C53 118.1(8) . .
O21 C57 O22 122.2(8) . .
O21 C57 C58 120.3(8) . .
O22 C57 C58 117.5(8) . .
C63 C58 C59 117.9(8) . .
C63 C58 C57 121.3(9) . .
C59 C58 C57 120.8(9) . .
C58 C59 C60 121.1(9) . .
C61 C60 C59 119.7(10) . .
C60 C61 C62 121.7(9) . .
C60 C61 O23 124.8(10) . .
C62 C61 O23 113.4(10) . .
C61 C62 C63 116.3(10) . .
C58 C63 C62 123.2(9) . .
C69 C64 O23 116.2(11) . .
C69 C64 C65 117.6(10) . .
O23 C64 C65 126.1(11) . .
C66 C65 C64 121.5(10) . .
C65 C66 C67 121.0(10) . .
C68 C67 C66 119.9(9) . .
C68 C67 C70 119.5(8) . .
C66 C67 C70 120.3(9) . .
C67 C68 C69 118.5(9) . .
C64 C69 C68 121.6(10) . .
O24 C70 O25 119.2(9) . .
O24 C70 C67 120.2(9) . .
O25 C70 C67 120.7(9) . .
O24 C70 Dy2 70.9(5) . 2_666
O25 C70 Dy2 52.0(5) . 2_666
C67 C70 Dy2 158.1(7) . 2_666
O27 C71 O26 119.8(9) . .
O27 C71 C72 121.2(9) . .
O26 C71 C72 118.8(8) . .
C73 C72 C77 118.6(8) . .
C73 C72 C71 118.8(8) . .
C77 C72 C71 122.6(9) . .
C74 C73 C72 120.6(9) . .
C73 C74 C75 120.8(10) . .
C76 C75 C74 119.2(9) . .
C76 C75 O28 125.7(9) . .
C74 C75 O28 114.8(9) . .
C77 C76 C75 119.5(9) . .
C76 C77 C72 121.1(9) . .
C79 C78 C83 121.8(9) . .
C79 C78 O28 117.4(10) . .
C83 C78 O28 120.8(9) . .
C78 C79 C80 119.4(10) . .
C79 C80 C81 120.9(10) . .
C82 C81 C80 118.5(9) . .
C82 C81 C84 120.1(9) . .
C80 C81 C84 121.3(9) . .
C81 C82 C83 121.0(10) . .
C78 C83 C82 118.2(10) . .
O29 C84 O30 125.6(9) . .
O29 C84 C81 118.2(9) . .
O30 C84 C81 116.2(9) . .
O5 Dy1 O11 90.9(3) 1_455 .
O5 Dy1 O9 90.5(3) 1_455 2_676
O11 Dy1 O9 162.8(2) . 2_676
O5 Dy1 O30 87.5(2) 1_455 2_577
O11 Dy1 O30 82.5(2) . 2_577
O9 Dy1 O30 80.5(2) 2_676 2_577
O5 Dy1 O6 83.9(3) 1_455 .
O11 Dy1 O6 123.3(2) . .
O9 Dy1 O6 73.9(2) 2_676 .
O30 Dy1 O6 152.8(2) 2_577 .
O5 Dy1 O1 171.0(2) 1_455 .
O11 Dy1 O1 93.0(2) . .
O9 Dy1 O1 83.4(2) 2_676 .
O30 Dy1 O1 85.0(2) 2_577 .
O6 Dy1 O1 100.7(3) . .
O5 Dy1 O2 136.8(2) 1_455 .
O11 Dy1 O2 73.7(2) . .
O9 Dy1 O2 115.9(2) 2_676 .
O30 Dy1 O2 128.2(2) 2_577 .
O6 Dy1 O2 72.8(2) . .
O1 Dy1 O2 52.1(2) . .
O5 Dy1 O7 77.3(2) 1_455 .
O11 Dy1 O7 73.3(2) . .
O9 Dy1 O7 123.61(19) 2_676 .
O30 Dy1 O7 150.95(19) 2_577 .
O6 Dy1 O7 50.40(18) . .
O1 Dy1 O7 111.6(2) . .
O2 Dy1 O7 59.8(2) . .
O15 Dy2 O12 84.3(3) 2_577 .
O15 Dy2 O7 72.1(2) 2_577 .
O12 Dy2 O7 113.8(2) . .
O15 Dy2 O2 128.6(3) 2_577 .
O12 Dy2 O2 82.8(2) . .
O7 Dy2 O2 68.4(2) . .
O15 Dy2 O16 72.7(3) 2_577 .
O12 Dy2 O16 81.5(2) . .
O7 Dy2 O16 139.6(2) . .
O2 Dy2 O16 151.8(3) . .
O15 Dy2 O25 125.2(3) 2_577 2_666
O12 Dy2 O25 150.2(3) . 2_666
O7 Dy2 O25 82.9(2) . 2_666
O2 Dy2 O25 81.0(2) . 2_666
O16 Dy2 O25 101.9(2) . 2_666
O15 Dy2 O31 146.2(2) 2_577 .
O12 Dy2 O31 81.6(3) . .
O7 Dy2 O31 141.6(2) . .
O2 Dy2 O31 79.7(3) . .
O16 Dy2 O31 74.9(2) . .
O25 Dy2 O31 71.1(3) 2_666 .
O15 Dy2 O24 86.1(3) 2_577 2_666
O12 Dy2 O24 144.55(19) . 2_666
O7 Dy2 O24 95.3(2) . 2_666
O2 Dy2 O24 128.5(2) . 2_666
O16 Dy2 O24 63.04(19) . 2_666
O25 Dy2 O24 47.9(2) 2_666 2_666
O31 Dy2 O24 87.9(2) . 2_666
O15 Dy2 C70 109.5(3) 2_577 2_666
O12 Dy2 C70 152.1(3) . 2_666
O7 Dy2 C70 93.7(2) . 2_666
O2 Dy2 C70 104.7(3) . 2_666
O16 Dy2 C70 79.8(2) . 2_666
O25 Dy2 C70 23.9(2) 2_666 2_666
O31 Dy2 C70 73.7(3) . 2_666
O24 Dy2 C70 25.0(2) 2_666 2_666
O14 Dy3 O20 153.6(2) 2_577 2_667
O14 Dy3 O24 96.8(3) 2_577 2_666
O20 Dy3 O24 88.0(2) 2_667 2_666
O14 Dy3 O26 94.2(3) 2_577 .
O20 Dy3 O26 89.6(2) 2_667 .
O24 Dy3 O26 159.9(2) 2_666 .
O14 Dy3 O17 78.0(2) 2_577 .
O20 Dy3 O17 77.1(2) 2_667 .
O24 Dy3 O17 119.4(2) 2_666 .
O26 Dy3 O17 79.3(2) . .
O14 Dy3 O21 75.6(2) 2_577 .
O20 Dy3 O21 130.6(2) 2_667 .
O24 Dy3 O21 77.8(2) 2_666 .
O26 Dy3 O21 88.7(2) . .
O17 Dy3 O21 150.1(2) . .
O14 Dy3 O22 125.6(2) 2_577 .
O20 Dy3 O22 80.3(2) 2_667 .
O24 Dy3 O22 88.2(2) 2_666 .
O26 Dy3 O22 71.75(18) . .
O17 Dy3 O22 143.19(19) . .
O21 Dy3 O22 52.52(19) . .
O14 Dy3 O16 87.3(3) 2_577 .
O20 Dy3 O16 70.5(2) 2_667 .
O24 Dy3 O16 67.5(2) 2_666 .
O26 Dy3 O16 129.9(2) . .
O17 Dy3 O16 52.0(2) . .
O21 Dy3 O16 139.2(2) . .
O22 Dy3 O16 142.1(2) . .
O29 Dy4 O19 73.5(2) 2_567 2_667
O29 Dy4 O10 118.2(2) 2_567 2_666
O19 Dy4 O10 79.4(2) 2_667 2_666
O29 Dy4 O4 81.6(2) 2_567 1_445
O19 Dy4 O4 137.1(2) 2_667 1_445
O10 Dy4 O4 82.4(2) 2_666 1_445
O29 Dy4 O27 79.1(2) 2_567 .
O19 Dy4 O27 129.0(2) 2_667 .
O10 Dy4 O27 151.3(2) 2_666 .
O4 Dy4 O27 77.6(2) 1_445 .
O29 Dy4 O32 144.3(2) 2_567 .
O19 Dy4 O32 141.9(2) 2_667 .
O10 Dy4 O32 81.6(3) 2_666 .
O4 Dy4 O32 71.4(2) 1_445 .
O27 Dy4 O32 72.7(2) . .
O29 Dy4 O22 133.4(2) 2_567 .
O19 Dy4 O22 70.9(2) 2_667 .
O10 Dy4 O22 83.6(2) 2_666 .
O4 Dy4 O22 144.6(2) 1_445 .
O27 Dy4 O22 101.1(2) . .
O32 Dy4 O22 74.5(2) . .
O29 Dy4 O26 80.44(19) 2_567 .
O19 Dy4 O26 83.3(2) 2_667 .
O10 Dy4 O26 149.07(19) 2_666 .
O4 Dy4 O26 126.7(2) 1_445 .
O27 Dy4 O26 49.9(2) . .
O32 Dy4 O26 97.0(2) . .
O22 Dy4 O26 66.50(17) . .
C1 O1 Dy1 95.3(6) . .
C1 O2 Dy2 158.1(7) . .
C1 O2 Dy1 87.7(6) . .
Dy2 O2 Dy1 104.4(3) . .
C5 O3 C8 120.4(9) . .
C14 O4 Dy4 138.5(7) . 1_665
C14 O5 Dy1 149.3(6) . 1_655
C15 O6 Dy1 102.6(6) . .
C15 O7 Dy2 132.0(7) . .
C15 O7 Dy1 87.2(6) . .
Dy2 O7 Dy1 101.0(2) . .
C19 O8 C22 116.8(9) . .
C28 O9 Dy1 144.7(6) . 2_676
C28 O10 Dy4 117.0(6) . 2_666
C29 O11 Dy1 145.7(7) . .
C29 O12 Dy2 111.4(7) . .
C33 O13 C36 118.2(9) . .
C42 O14 Dy3 126.3(9) . 2_577
C42 O15 Dy2 148.4(9) . 2_577
C43 O16 Dy2 140.4(6) . .
C43 O16 Dy3 88.7(6) . .
Dy2 O16 Dy3 108.3(2) . .
C43 O17 Dy3 98.6(6) . .
C47 O18 C50 119.8(8) . .
C56 O19 Dy4 144.6(6) . 2_667
C56 O20 Dy3 134.3(6) . 2_667
C57 O21 Dy3 92.0(6) . .
C57 O22 Dy4 132.7(5) . .
C57 O22 Dy3 90.6(5) . .
Dy4 O22 Dy3 108.43(18) . .
C64 O23 C61 118.4(9) . .
C70 O24 Dy3 161.7(7) . 2_666
C70 O24 Dy2 84.1(6) . 2_666
Dy3 O24 Dy2 102.2(2) 2_666 2_666
C70 O25 Dy2 104.1(6) . 2_666
C71 O26 Dy3 152.7(6) . .
C71 O26 Dy4 86.7(5) . .
Dy3 O26 Dy4 105.0(2) . .
C71 O27 Dy4 103.5(6) . .
C78 O28 C75 118.7(8) . .
C84 O29 Dy4 140.2(6) . 2_567
C84 O30 Dy1 136.2(7) . 2_577

loop_
_geom_bond_atom_site_label_1
_geom_bond_atom_site_label_2
_geom_bond_distance
_geom_bond_site_symmetry_2
C1 O1 1.268(11) .
C1 O2 1.269(11) .
C1 C2 1.537(13) .
C2 C3 1.365(12) .
C2 C7 1.406(13) .
C3 C4 1.378(13) .
C4 C5 1.379(14) .
C5 O3 1.346(12) .
C5 C6 1.385(14) .
C6 C7 1.395(14) .
C8 C9 1.311(15) .
C8 C13 1.354(15) .
C8 O3 1.397(12) .
C9 C10 1.358(13) .
C10 C11 1.345(12) .
C11 C12 1.384(14) .
C11 C14 1.484(14) .
C12 C13 1.351(14) .
C14 O4 1.264(10) .
C14 O5 1.274(12) .
C15 O6 1.253(10) .
C15 O7 1.277(10) .
C15 C16 1.485(13) .
C16 C17 1.344(12) .
C16 C21 1.402(12) .
C17 C18 1.354(13) .
C18 C19 1.366(13) .
C19 C20 1.301(13) .
C19 O8 1.370(12) .
C20 C21 1.394(14) .
C22 C27 1.357(15) .
C22 O8 1.366(12) .
C22 C23 1.410(17) .
C23 C24 1.349(13) .
C24 C25 1.379(12) .
C25 C26 1.352(14) .
C25 C28 1.486(13) .
C26 C27 1.406(14) .
C28 O9 1.277(11) .
C28 O10 1.268(12) .
C29 O12 1.249(11) .
C29 O11 1.267(11) .
C29 C30 1.489(12) .
C30 C31 1.365(12) .
C30 C35 1.387(12) .
C31 C32 1.397(13) .
C32 C33 1.380(15) .
C33 C34 1.362(14) .
C33 O13 1.385(11) .
C34 C35 1.407(12) .
C36 C41 1.352(17) .
C36 C37 1.352(16) .
C36 O13 1.377(13) .
C37 C38 1.409(15) .
C38 C39 1.366(13) .
C39 C40 1.377(14) .
C39 C42 1.494(14) .
C40 C41 1.369(15) .
C42 O14 1.246(12) .
C42 O15 1.253(14) .
C43 O17 1.245(11) .
C43 O16 1.289(10) .
C43 C44 1.479(13) .
C44 C45 1.382(12) .
C44 C49 1.410(13) .
C45 C46 1.358(12) .
C46 C47 1.364(14) .
C47 O18 1.381(11) .
C47 C48 1.392(14) .
C48 C49 1.385(12) .
C50 C51 1.349(13) .
C50 C55 1.399(13) .
C50 O18 1.408(12) .
C51 C52 1.382(13) .
C52 C53 1.416(12) .
C53 C54 1.380(12) .
C53 C56 1.515(12) .
C54 C55 1.355(13) .
C56 O19 1.242(10) .
C56 O20 1.244(10) .
C57 O21 1.243(10) .
C57 O22 1.285(10) .
C57 C58 1.509(11) .
C58 C63 1.362(12) .
C58 C59 1.372(12) .
C59 C60 1.365(11) .
C60 C61 1.365(14) .
C61 C62 1.379(13) .
C61 O23 1.378(11) .
C62 C63 1.393(12) .
C64 C69 1.345(14) .
C64 O23 1.386(12) .
C64 C65 1.377(15) .
C65 C66 1.365(14) .
C66 C67 1.359(12) .
C67 C68 1.350(12) .
C67 C70 1.481(12) .
C68 C69 1.435(14) .
C70 O24 1.262(10) .
C70 O25 1.238(10) .
C70 Dy2 2.966(9) 2_666
C71 O27 1.222(10) .
C71 O26 1.293(10) .
C71 C72 1.476(12) .
C72 C73 1.378(12) .
C72 C77 1.398(11) .
C73 C74 1.354(12) .
C74 C75 1.400(12) .
C75 C76 1.379(12) .
C75 O28 1.416(10) .
C76 C77 1.371(11) .
C78 C79 1.340(13) .
C78 C83 1.369(13) .
C78 O28 1.405(10) .
C79 C80 1.381(12) .
C80 C81 1.373(12) .
C81 C82 1.367(12) .
C81 C84 1.526(12) .
C82 C83 1.393(12) .
C84 O29 1.216(11) .
C84 O30 1.260(11) .
Dy1 O5 2.175(8) 1_455
Dy1 O11 2.254(6) .
Dy1 O9 2.264(5) 2_676
Dy1 O30 2.291(6) 2_577
Dy1 O6 2.391(6) .
Dy1 O1 2.414(7) .
Dy1 O2 2.579(8) .
Dy1 O7 2.701(6) .
Dy2 O15 2.257(9) 2_577
Dy2 O12 2.310(6) .
Dy2 O7 2.337(7) .
Dy2 O2 2.346(7) .
Dy2 O16 2.354(6) .
Dy2 O25 2.410(6) 2_666
Dy2 O31 2.528(10) .
Dy2 O24 2.818(7) 2_666
Dy2 C70 2.966(9) 2_666
Dy3 O14 2.261(8) 2_577
Dy3 O20 2.280(6) 2_667
Dy3 O24 2.313(6) 2_666
Dy3 O26 2.315(6) .
Dy3 O17 2.398(6) .
Dy3 O21 2.497(6) .
Dy3 O22 2.505(5) .
Dy3 O16 2.585(6) .
Dy4 O29 2.281(6) 2_567
Dy4 O19 2.285(7) 2_667
Dy4 O10 2.316(6) 2_666
Dy4 O4 2.353(6) 1_445
Dy4 O27 2.403(6) .
Dy4 O32 2.447(8) .
Dy4 O22 2.424(5) .
Dy4 O26 2.715(6) .
O4 Dy4 2.353(6) 1_665
O5 Dy1 2.175(8) 1_655
O9 Dy1 2.264(5) 2_676
O10 Dy4 2.316(6) 2_666
O14 Dy3 2.261(8) 2_577
O15 Dy2 2.257(9) 2_577
O19 Dy4 2.285(7) 2_667
O20 Dy3 2.279(6) 2_667
O24 Dy3 2.313(6) 2_666
O24 Dy2 2.818(7) 2_666
O25 Dy2 2.410(6) 2_666
O29 Dy4 2.281(6) 2_567
O30 Dy1 2.291(6) 2_577

loop_
_platon_squeeze_void_nr
_platon_squeeze_void_average_x
_platon_squeeze_void_average_y
_platon_squeeze_void_average_z
_platon_squeeze_void_volume
_platon_squeeze_void_count_electrons
_platon_squeeze_void_content
1 -0.003 0.013 -0.017 1970 448 ' '
